data_1553058
loop_
_publ_author_name
'Sun, Qiang-Sheng'
'Chen, Xiao-Yang'
'Zhu, Hua'
'Lin, Hua'
'Sun, Xing-Wen'
'Lin, Guo-Qiang'

_publ_section_title
;
 Asymmetric synthesis of poly-substituted spirocyclohexane oxindole via a
 squaramide catalyzed cascade Michael--Michael--aldol sequence
;
_journal_issue 2
_journal_name_full 'Organic Chemistry Frontiers'
_journal_page_first 110
_journal_paper_doi 10.1039/C4QO00299G
_journal_volume 2
_journal_year 2015
_chemical_formula_sum 'C25 H25 Br N2 O7'
_chemical_formula_weight 545.38
_space_group_crystal_system orthorhombic
_space_group_IT_number 19
_space_group_name_Hall 'P 2ac 2ab'
_space_group_name_H-M_alt 'P 21 21 21'
_atom_sites_solution_hydrogens mixed
_audit_creation_method SHELXL-2013
_audit_update_record
;
2014-06-08 deposited with the CCDC.
2014-12-30 downloaded from the CCDC.
;
_cell_angle_alpha 90
_cell_angle_beta 90
_cell_angle_gamma 90
_cell_formula_units_Z 4
_cell_length_a 10.943(3)
_cell_length_b 12.564(4)
_cell_length_c 18.454(5)
_cell_measurement_reflns_used 2798
_cell_measurement_temperature 293(2)
_cell_measurement_theta_max 19.96
_cell_measurement_theta_min 2.47
_cell_volume 2537.2(13)
_computing_cell_refinement 'Bruker SAINT'
_computing_data_collection 'Bruker APEX2'
_computing_data_reduction 'Bruker SAINT'
_computing_molecular_graphics 'Bruker SHELXTL'
_computing_publication_material 'Bruker SHELXTL'
_computing_structure_refinement 'SHELXL-2013 (Sheldrick, 2013)'
_computing_structure_solution 'SHELXS-97 (Sheldrick, 2008)'
_diffrn_ambient_temperature 293(2)
_diffrn_measured_fraction_theta_full 0.996
_diffrn_measured_fraction_theta_max 0.983
_diffrn_measurement_device_type 'Bruker APEX-II CCD'
_diffrn_measurement_method '\f and \w scans'
_diffrn_radiation_type MoK\a
_diffrn_radiation_wavelength 0.71073
_diffrn_reflns_av_R_equivalents 0.0377
_diffrn_reflns_av_unetI/netI 0.0763
_diffrn_reflns_Laue_measured_fraction_full 0.996
_diffrn_reflns_Laue_measured_fraction_max 0.983
_diffrn_reflns_limit_h_max 13
_diffrn_reflns_limit_h_min -13
_diffrn_reflns_limit_k_max 15
_diffrn_reflns_limit_k_min -11
_diffrn_reflns_limit_l_max 22
_diffrn_reflns_limit_l_min -23
_diffrn_reflns_number 13956
_diffrn_reflns_point_group_measured_fraction_full 0.989
_diffrn_reflns_point_group_measured_fraction_max 0.957
_diffrn_reflns_theta_full 25.242
_diffrn_reflns_theta_max 26.995
_diffrn_reflns_theta_min 1.961
_exptl_absorpt_coefficient_mu 1.666
_exptl_absorpt_correction_T_max 0.746
_exptl_absorpt_correction_T_min 0.538
_exptl_absorpt_correction_type multi-scan
_exptl_absorpt_process_details sadabs
_exptl_crystal_colour colourless
_exptl_crystal_density_diffrn 1.428
_exptl_crystal_description block
_exptl_crystal_F_000 1120
_exptl_crystal_size_max 0.390
_exptl_crystal_size_mid 0.210
_exptl_crystal_size_min 0.150
_refine_diff_density_max 0.585
_refine_diff_density_min -0.622
_refine_diff_density_rms 0.062
_refine_ls_abs_structure_details
; 
 Flack x determined using 1336 quotients [(I+)-(I-)]/[(I+)+(I-)] 
 (Parsons and Flack (2004), Acta Cryst. A60, s61). 
;
_refine_ls_abs_structure_Flack 0.018(7)
_refine_ls_extinction_coef 0.0053(10)
_refine_ls_extinction_expression Fc^*^=kFc[1+0.001xFc^2^\l^3^/sin(2\q)]^-1/4^
_refine_ls_extinction_method SHELXL
_refine_ls_goodness_of_fit_ref 1.024
_refine_ls_hydrogen_treatment mixed
_refine_ls_matrix_type full
_refine_ls_number_parameters 328
_refine_ls_number_reflns 5285
_refine_ls_number_restraints 1
_refine_ls_restrained_S_all 1.024
_refine_ls_R_factor_all 0.0744
_refine_ls_R_factor_gt 0.0488
_refine_ls_shift/su_max 0.004
_refine_ls_shift/su_mean 0.001
_refine_ls_structure_factor_coef Fsqd
_refine_ls_weighting_details
; 
 w=1/[\s^2^(Fo^2^)+(0.0393P)^2^+0.6737P] 
 where P=(Fo^2^+2Fc^2^)/3 
;
_refine_ls_weighting_scheme calc
_refine_ls_wR_factor_gt 0.1112
_refine_ls_wR_factor_ref 0.1222
_reflns_Friedel_coverage 0.727
_reflns_Friedel_fraction_full 0.979
_reflns_Friedel_fraction_max 0.923
_reflns_number_gt 3822
_reflns_number_total 5285
_reflns_threshold_expression 'I > 2\s(I)'
_cod_data_source_file c4qo00299g2.cif
_cod_data_source_block a40519c
_cod_original_cell_volume 2537.1(13)
_cod_database_code 1553058
_shelx_space_group_comment
; 
The symmetry employed for this shelxl refinement is uniquely defined 
by the following loop, which should always be used as a source of 
symmetry information in preference to the above space-group names. 
They are only intended as comments. 
;
_shelx_estimated_absorpt_t_min 0.563
_shelx_estimated_absorpt_t_max 0.788
_shelxl_version_number 2013-2

loop_
_space_group_symop_operation_xyz
'x, y, z'
'-x+1/2, -y, z+1/2'
'-x, y+1/2, -z+1/2'
'x+1/2, -y+1/2, -z'

loop_
_atom_site_label
_atom_site_type_symbol
_atom_site_fract_x
_atom_site_fract_y
_atom_site_fract_z
_atom_site_U_iso_or_equiv
_atom_site_adp_type
_atom_site_occupancy
_atom_site_site_symmetry_order
_atom_site_calc_flag
_atom_site_refinement_flags_posn
_atom_site_refinement_flags_adp
Br1 Br -0.18840(7) 1.14274(6) 0.85414(4) 0.0892(3) Uani 1 1 d . .
O1 O 0.5101(3) 1.1306(3) 0.70389(19) 0.0483(9) Uani 1 1 d . .
O2 O 0.4539(3) 0.7843(2) 0.69304(19) 0.0383(8) Uani 1 1 d . .
O3 O 0.2799(4) 0.7978(3) 0.8221(2) 0.0673(12) Uani 1 1 d . .
O4 O 0.1606(4) 0.9246(4) 0.5617(2) 0.0697(12) Uani 1 1 d . .
O5 O 0.1412(5) 1.0912(4) 0.5775(2) 0.0788(14) Uani 1 1 d . .
O6 O 0.4830(5) 1.1024(3) 0.5343(2) 0.0830(16) Uani 1 1 d . .
O7 O 0.4193(6) 0.9642(4) 0.4715(2) 0.0933(18) Uani 1 1 d . .
N1 N 0.6876(4) 1.0698(3) 0.6530(2) 0.0461(10) Uani 1 1 d D .
N2 N 0.1932(4) 1.0076(4) 0.5878(2) 0.0461(10) Uani 1 1 d . .
C1 C 0.5235(4) 0.9508(3) 0.6511(2) 0.0328(9) Uani 1 1 d . .
C2 C 0.4873(4) 0.8855(4) 0.7205(2) 0.0344(10) Uani 1 1 d . .
C3 C 0.3757(4) 0.9392(4) 0.7581(2) 0.0352(10) Uani 1 1 d . .
H3 H 0.3991 1.0118 0.7718 0.042 Uiso 1 1 calc R U
C4 C 0.2658(4) 0.9460(4) 0.7067(2) 0.0343(10) Uani 1 1 d . .
H4 H 0.2439 0.8734 0.6923 0.041 Uiso 1 1 calc R U
C5 C 0.3025(4) 1.0073(3) 0.6384(2) 0.0352(10) Uani 1 1 d . .
H5 H 0.3237 1.0807 0.6514 0.042 Uiso 1 1 calc R U
C6 C 0.4103(4) 0.9550(4) 0.6000(2) 0.0341(10) Uani 1 1 d . .
H6 H 0.3866 0.8812 0.5902 0.041 Uiso 1 1 calc R U
C7 C 0.5699(5) 1.0619(4) 0.6728(2) 0.0374(11) Uani 1 1 d . .
C8 C 0.7277(4) 0.9795(4) 0.6154(3) 0.0413(12) Uani 1 1 d . .
C9 C 0.8410(5) 0.9600(5) 0.5852(3) 0.0574(15) Uani 1 1 d . .
H9 H 0.9031 1.0104 0.5874 0.069 Uiso 1 1 calc R U
C10 C 0.8586(5) 0.8634(5) 0.5517(3) 0.0612(15) Uani 1 1 d . .
H10 H 0.9342 0.8481 0.5311 0.073 Uiso 1 1 calc R U
C11 C 0.7670(5) 0.7891(5) 0.5481(3) 0.0584(15) Uani 1 1 d . .
H11 H 0.7811 0.7243 0.5251 0.070 Uiso 1 1 calc R U
C12 C 0.6524(5) 0.8099(4) 0.5787(3) 0.0449(12) Uani 1 1 d . .
H12 H 0.5897 0.7601 0.5757 0.054 Uiso 1 1 calc R U
C13 C 0.6346(4) 0.9053(4) 0.6131(2) 0.0362(11) Uani 1 1 d . .
C14 C 0.5961(5) 0.8770(4) 0.7717(3) 0.0454(12) Uani 1 1 d . .
H14A H 0.5750 0.8322 0.8120 0.068 Uiso 1 1 calc R U
H14B H 0.6175 0.9465 0.7891 0.068 Uiso 1 1 calc R U
H14C H 0.6643 0.8467 0.7463 0.068 Uiso 1 1 calc R U
C15 C 0.3374(6) 0.8798(5) 0.8262(3) 0.0535(15) Uani 1 1 d . .
C16 C 0.3712(9) 0.9288(8) 0.8976(3) 0.103(3) Uani 1 1 d . .
H16A H 0.3267 0.9940 0.9040 0.154 Uiso 1 1 calc R U
H16B H 0.4573 0.9433 0.8984 0.154 Uiso 1 1 calc R U
H16C H 0.3511 0.8804 0.9361 0.154 Uiso 1 1 calc R U
C17 C 0.1549(4) 0.9963(4) 0.7424(2) 0.0360(11) Uani 1 1 d . .
C18 C 0.1594(5) 1.0958(4) 0.7754(3) 0.0512(13) Uani 1 1 d . .
H18 H 0.2326 1.1335 0.7752 0.061 Uiso 1 1 calc R U
C19 C 0.0588(5) 1.1398(4) 0.8084(3) 0.0562(15) Uani 1 1 d . .
H19 H 0.0636 1.2060 0.8306 0.067 Uiso 1 1 calc R U
C20 C -0.0492(5) 1.0837(5) 0.8077(3) 0.0511(14) Uani 1 1 d . .
C21 C -0.0572(5) 0.9858(5) 0.7765(3) 0.0573(15) Uani 1 1 d . .
H21 H -0.1303 0.9481 0.7775 0.069 Uiso 1 1 calc R U
C22 C 0.0454(5) 0.9430(5) 0.7433(3) 0.0529(14) Uani 1 1 d . .
H22 H 0.0399 0.8767 0.7212 0.064 Uiso 1 1 calc R U
C23 C 0.4373(5) 1.0064(4) 0.5272(3) 0.0438(12) Uani 1 1 d . .
C24 C 0.5072(10) 1.1621(8) 0.4675(5) 0.114(4) Uani 1 1 d . .
H24A H 0.4593 1.1339 0.4277 0.137 Uiso 1 1 calc R U
H24B H 0.4871 1.2367 0.4739 0.137 Uiso 1 1 calc R U
C25 C 0.6359(17) 1.1491(10) 0.4536(6) 0.179(7) Uani 1 1 d . .
H25A H 0.6820 1.1801 0.4925 0.269 Uiso 1 1 calc R U
H25B H 0.6567 1.1839 0.4089 0.269 Uiso 1 1 calc R U
H25C H 0.6549 1.0747 0.4500 0.269 Uiso 1 1 calc R U
H1 H 0.725(6) 1.129(5) 0.659(4) 0.09(2) Uiso 1 1 d D .
H2 H 0.447(7) 0.745(6) 0.730(4) 0.10(3) Uiso 1 1 d . .

loop_
_atom_site_aniso_label
_atom_site_aniso_U_11
_atom_site_aniso_U_22
_atom_site_aniso_U_33
_atom_site_aniso_U_23
_atom_site_aniso_U_13
_atom_site_aniso_U_12
Br1 0.0741(5) 0.0951(6) 0.0984(5) -0.0063(4) 0.0305(4) 0.0378(4)
O1 0.051(2) 0.0345(18) 0.060(2) -0.0107(17) 0.0007(17) -0.0031(16)
O2 0.044(2) 0.0285(17) 0.0424(19) 0.0020(15) 0.0025(15) -0.0019(14)
O3 0.078(3) 0.053(2) 0.071(3) 0.019(2) 0.030(2) 0.017(2)
O4 0.054(3) 0.080(3) 0.076(3) -0.012(2) -0.019(2) -0.006(2)
O5 0.080(3) 0.073(3) 0.083(3) 0.018(2) -0.023(3) 0.027(3)
O6 0.147(5) 0.054(3) 0.048(2) 0.012(2) 0.008(3) -0.032(3)
O7 0.143(5) 0.102(4) 0.035(2) -0.004(2) -0.003(3) -0.051(3)
N1 0.042(2) 0.037(2) 0.059(3) -0.005(2) 0.000(2) -0.0134(19)
N2 0.039(2) 0.060(3) 0.039(2) 0.004(2) -0.001(2) 0.003(2)
C1 0.032(2) 0.031(2) 0.036(2) -0.001(2) -0.004(2) -0.0022(17)
C2 0.034(3) 0.035(3) 0.034(2) 0.0012(19) 0.0011(19) 0.0020(19)
C3 0.041(3) 0.032(3) 0.033(2) -0.001(2) 0.000(2) 0.003(2)
C4 0.038(3) 0.030(2) 0.035(2) 0.0005(19) 0.000(2) -0.0020(19)
C5 0.032(2) 0.035(2) 0.039(2) 0.002(2) -0.003(2) 0.0030(19)
C6 0.036(3) 0.032(2) 0.034(2) -0.001(2) 0.000(2) 0.0016(19)
C7 0.043(3) 0.030(2) 0.039(2) -0.005(2) -0.001(2) -0.001(2)
C8 0.032(3) 0.048(3) 0.044(3) 0.000(2) 0.001(2) -0.002(2)
C9 0.039(3) 0.066(4) 0.067(4) -0.001(3) 0.004(3) -0.007(3)
C10 0.041(3) 0.083(4) 0.059(3) -0.008(3) 0.006(3) 0.010(3)
C11 0.056(4) 0.062(4) 0.057(3) -0.018(3) 0.002(3) 0.021(3)
C12 0.042(3) 0.041(3) 0.052(3) -0.006(2) 0.000(2) 0.001(2)
C13 0.034(3) 0.037(2) 0.037(2) -0.002(2) 0.000(2) 0.000(2)
C14 0.043(3) 0.049(3) 0.043(3) 0.002(2) -0.011(2) 0.006(2)
C15 0.055(4) 0.066(4) 0.040(3) 0.011(3) 0.008(2) 0.021(3)
C16 0.110(7) 0.162(8) 0.037(3) 0.005(4) 0.000(4) 0.015(6)
C17 0.039(3) 0.037(3) 0.032(2) 0.000(2) -0.0008(19) 0.006(2)
C18 0.047(3) 0.043(3) 0.064(3) -0.002(3) 0.002(3) 0.003(2)
C19 0.070(4) 0.043(3) 0.056(3) -0.007(3) -0.001(3) 0.021(3)
C20 0.045(3) 0.065(3) 0.044(3) -0.001(3) 0.008(2) 0.020(3)
C21 0.039(3) 0.064(4) 0.069(4) -0.005(3) 0.007(3) 0.002(3)
C22 0.046(3) 0.056(3) 0.056(3) -0.016(3) 0.002(3) -0.001(3)
C23 0.038(3) 0.054(3) 0.040(3) 0.002(2) -0.001(2) 0.002(2)
C24 0.162(10) 0.102(7) 0.078(5) 0.021(5) 0.039(6) -0.049(7)
C25 0.31(2) 0.114(8) 0.110(8) 0.031(7) 0.033(11) -0.019(12)

loop_
_atom_type_symbol
_atom_type_description
_atom_type_scat_dispersion_real
_atom_type_scat_dispersion_imag
_atom_type_scat_source
C C 0.0033 0.0016 'International Tables Vol C Tables 4.2.6.8 and 6.1.1.4'
H H 0.0000 0.0000 'International Tables Vol C Tables 4.2.6.8 and 6.1.1.4'
N N 0.0061 0.0033 'International Tables Vol C Tables 4.2.6.8 and 6.1.1.4'
O O 0.0106 0.0060 'International Tables Vol C Tables 4.2.6.8 and 6.1.1.4'
Br Br -0.2901 2.4595 'International Tables Vol C Tables 4.2.6.8 and 6.1.1.4'

loop_
_geom_angle_atom_site_label_1
_geom_angle_atom_site_label_2
_geom_angle_atom_site_label_3
_geom_angle
C2 O2 H2 105(5)
C23 O6 C24 117.1(6)
C7 N1 C8 112.1(4)
C7 N1 H1 119(5)
C8 N1 H1 128(5)
O4 N2 O5 123.4(5)
O4 N2 C5 118.6(4)
O5 N2 C5 118.0(4)
C13 C1 C7 101.4(4)
C13 C1 C6 111.7(4)
C7 C1 C6 112.9(4)
C13 C1 C2 112.5(4)
C7 C1 C2 110.2(4)
C6 C1 C2 108.1(3)
O2 C2 C14 111.1(4)
O2 C2 C3 110.3(4)
C14 C2 C3 111.6(4)
O2 C2 C1 104.0(3)
C14 C2 C1 110.2(4)
C3 C2 C1 109.5(3)
C15 C3 C4 108.7(4)
C15 C3 C2 111.8(4)
C4 C3 C2 111.3(3)
C15 C3 H3 108.3
C4 C3 H3 108.3
C2 C3 H3 108.3
C17 C4 C5 110.9(4)
C17 C4 C3 112.5(3)
C5 C4 C3 109.3(4)
C17 C4 H4 108.0
C5 C4 H4 108.0
C3 C4 H4 108.0
N2 C5 C6 108.9(4)
N2 C5 C4 107.5(3)
C6 C5 C4 111.6(4)
N2 C5 H5 109.6
C6 C5 H5 109.6
C4 C5 H5 109.6
C23 C6 C5 112.3(4)
C23 C6 C1 113.3(4)
C5 C6 C1 110.4(3)
C23 C6 H6 106.8
C5 C6 H6 106.8
C1 C6 H6 106.8
O1 C7 N1 126.0(4)
O1 C7 C1 125.7(4)
N1 C7 C1 108.2(4)
C9 C8 C13 121.9(5)
C9 C8 N1 128.7(5)
C13 C8 N1 109.4(4)
C10 C9 C8 117.7(5)
C10 C9 H9 121.2
C8 C9 H9 121.2
C11 C10 C9 121.3(5)
C11 C10 H10 119.3
C9 C10 H10 119.3
C10 C11 C12 120.5(5)
C10 C11 H11 119.7
C12 C11 H11 119.7
C13 C12 C11 118.5(5)
C13 C12 H12 120.7
C11 C12 H12 120.7
C12 C13 C8 120.0(5)
C12 C13 C1 131.2(4)
C8 C13 C1 108.8(4)
C2 C14 H14A 109.5
C2 C14 H14B 109.5
H14A C14 H14B 109.5
C2 C14 H14C 109.5
H14A C14 H14C 109.5
H14B C14 H14C 109.5
O3 C15 C16 122.2(6)
O3 C15 C3 120.6(5)
C16 C15 C3 117.2(6)
C15 C16 H16A 109.5
C15 C16 H16B 109.5
H16A C16 H16B 109.5
C15 C16 H16C 109.5
H16A C16 H16C 109.5
H16B C16 H16C 109.5
C22 C17 C18 117.7(5)
C22 C17 C4 120.0(4)
C18 C17 C4 122.4(5)
C19 C18 C17 121.8(5)
C19 C18 H18 119.1
C17 C18 H18 119.1
C18 C19 C20 118.6(5)
C18 C19 H19 120.7
C20 C19 H19 120.7
C21 C20 C19 121.4(5)
C21 C20 Br1 119.5(5)
C19 C20 Br1 119.0(4)
C20 C21 C22 119.0(5)
C20 C21 H21 120.5
C22 C21 H21 120.5
C17 C22 C21 121.5(5)
C17 C22 H22 119.2
C21 C22 H22 119.2
O7 C23 O6 124.5(5)
O7 C23 C6 123.4(5)
O6 C23 C6 112.1(4)
C25 C24 O6 105.6(10)
C25 C24 H24A 110.6
O6 C24 H24A 110.6
C25 C24 H24B 110.6
O6 C24 H24B 110.6
H24A C24 H24B 108.7
C24 C25 H25A 109.5
C24 C25 H25B 109.5
H25A C25 H25B 109.5
C24 C25 H25C 109.5
H25A C25 H25C 109.5
H25B C25 H25C 109.5

loop_
_geom_bond_atom_site_label_1
_geom_bond_atom_site_label_2
_geom_bond_distance
Br1 C20 1.899(5)
O1 C7 1.225(5)
O2 C2 1.417(5)
O2 H2 0.84(7)
O3 C15 1.210(7)
O4 N2 1.203(6)
O5 N2 1.209(6)
O6 C23 1.312(7)
O6 C24 1.466(8)
O7 C23 1.173(6)
N1 C7 1.342(6)
N1 C8 1.400(7)
N1 H1 0.86(5)
N2 C5 1.517(6)
C1 C13 1.516(6)
C1 C7 1.539(6)
C1 C6 1.558(6)
C1 C2 1.572(6)
C2 C14 1.523(6)
C2 C3 1.557(6)
C3 C15 1.521(7)
C3 C4 1.533(7)
C3 H3 0.9800
C4 C17 1.519(6)
C4 C5 1.531(6)
C4 H4 0.9800
C5 C6 1.526(6)
C5 H5 0.9800
C6 C23 1.519(7)
C6 H6 0.9800
C8 C9 1.381(7)
C8 C13 1.382(7)
C9 C10 1.376(8)
C9 H9 0.9300
C10 C11 1.372(9)
C10 H10 0.9300
C11 C12 1.399(8)
C11 H11 0.9300
C12 C13 1.370(7)
C12 H12 0.9300
C14 H14A 0.9600
C14 H14B 0.9600
C14 H14C 0.9600
C15 C16 1.501(9)
C16 H16A 0.9600
C16 H16B 0.9600
C16 H16C 0.9600
C17 C22 1.372(7)
C17 C18 1.391(7)
C18 C19 1.374(7)
C18 H18 0.9300
C19 C20 1.376(8)
C19 H19 0.9300
C20 C21 1.361(8)
C21 C22 1.387(8)
C21 H21 0.9300
C22 H22 0.9300
C24 C25 1.441(17)
C24 H24A 0.9700
C24 H24B 0.9700
C25 H25A 0.9600
C25 H25B 0.9600
C25 H25C 0.9600

loop_
_geom_hbond_atom_site_label_D
_geom_hbond_atom_site_label_H
_geom_hbond_atom_site_label_A
_geom_hbond_distance_DH
_geom_hbond_distance_HA
_geom_hbond_distance_DA
_geom_hbond_angle_DHA
_geom_hbond_site_symmetry_A
O2 H2 O1 0.84(7) 1.95(7) 2.739(5) 157(7) 3_646
N1 H1 O3 0.86(5) 2.15(6) 2.923(6) 150(7) 3_656

loop_
_geom_torsion_atom_site_label_1
_geom_torsion_atom_site_label_2
_geom_torsion_atom_site_label_3
_geom_torsion_atom_site_label_4
_geom_torsion
C13 C1 C2 O2 -64.2(4)
C7 C1 C2 O2 -176.6(4)
C6 C1 C2 O2 59.7(4)
C13 C1 C2 C14 54.9(5)
C7 C1 C2 C14 -57.5(5)
C6 C1 C2 C14 178.8(4)
C13 C1 C2 C3 178.0(4)
C7 C1 C2 C3 65.6(5)
C6 C1 C2 C3 -58.2(4)
O2 C2 C3 C15 66.7(5)
C14 C2 C3 C15 -57.2(6)
C1 C2 C3 C15 -179.4(4)
O2 C2 C3 C4 -55.1(5)
C14 C2 C3 C4 -179.1(4)
C1 C2 C3 C4 58.7(5)
C15 C3 C4 C17 55.4(5)
C2 C3 C4 C17 179.0(4)
C15 C3 C4 C5 179.0(4)
C2 C3 C4 C5 -57.4(5)
O4 N2 C5 C6 54.2(5)
O5 N2 C5 C6 -127.8(5)
O4 N2 C5 C4 -66.9(5)
O5 N2 C5 C4 111.0(5)
C17 C4 C5 N2 -58.0(4)
C3 C4 C5 N2 177.4(4)
C17 C4 C5 C6 -177.5(4)
C3 C4 C5 C6 58.0(5)
N2 C5 C6 C23 54.0(5)
C4 C5 C6 C23 172.6(4)
N2 C5 C6 C1 -178.6(3)
C4 C5 C6 C1 -60.0(5)
C13 C1 C6 C23 -49.7(5)
C7 C1 C6 C23 63.8(5)
C2 C1 C6 C23 -174.0(4)
C13 C1 C6 C5 -176.6(3)
C7 C1 C6 C5 -63.0(5)
C2 C1 C6 C5 59.1(4)
C8 N1 C7 O1 -177.2(5)
C8 N1 C7 C1 4.0(5)
C13 C1 C7 O1 178.0(5)
C6 C1 C7 O1 58.4(6)
C2 C1 C7 O1 -62.6(6)
C13 C1 C7 N1 -3.2(5)
C6 C1 C7 N1 -122.8(4)
C2 C1 C7 N1 116.2(4)
C7 N1 C8 C9 178.2(5)
C7 N1 C8 C13 -3.2(6)
C13 C8 C9 C10 0.4(8)
N1 C8 C9 C10 179.0(5)
C8 C9 C10 C11 0.3(9)
C9 C10 C11 C12 0.0(9)
C10 C11 C12 C13 -0.9(8)
C11 C12 C13 C8 1.6(8)
C11 C12 C13 C1 -179.8(5)
C9 C8 C13 C12 -1.4(8)
N1 C8 C13 C12 179.8(4)
C9 C8 C13 C1 179.7(5)
N1 C8 C13 C1 0.9(6)
C7 C1 C13 C12 -177.5(5)
C6 C1 C13 C12 -57.0(6)
C2 C1 C13 C12 64.8(6)
C7 C1 C13 C8 1.3(5)
C6 C1 C13 C8 121.8(4)
C2 C1 C13 C8 -116.4(4)
C4 C3 C15 O3 46.2(6)
C2 C3 C15 O3 -77.1(6)
C4 C3 C15 C16 -132.2(6)
C2 C3 C15 C16 104.4(6)
C5 C4 C17 C22 112.2(5)
C3 C4 C17 C22 -125.0(5)
C5 C4 C17 C18 -68.3(6)
C3 C4 C17 C18 54.5(6)
C22 C17 C18 C19 0.4(7)
C4 C17 C18 C19 -179.1(5)
C17 C18 C19 C20 -0.7(8)
C18 C19 C20 C21 1.3(8)
C18 C19 C20 Br1 179.1(4)
C19 C20 C21 C22 -1.5(9)
Br1 C20 C21 C22 -179.4(4)
C18 C17 C22 C21 -0.6(8)
C4 C17 C22 C21 178.9(5)
C20 C21 C22 C17 1.2(9)
C24 O6 C23 O7 3.1(11)
C24 O6 C23 C6 -177.1(7)
C5 C6 C23 O7 -109.9(6)
C1 C6 C23 O7 124.2(6)
C5 C6 C23 O6 70.2(6)
C1 C6 C23 O6 -55.6(6)
C23 O6 C24 C25 -98.6(10)
